data_4508170
loop_
_publ_author_name
'Perlovich, German L.'
'Ryzhakov, Alex M.'
'Tkachev, Valery V.'
'Hansen, Lars Kr.'
'Raevsky, Oleg A.'

_publ_section_title
;
 Sulfonamide Molecular Crystals: Structure, Sublimation Thermodynamic
 Characteristics, Molecular Packing, Hydrogen Bonds Networks
;
_journal_issue 9
_journal_name_full 'Crystal Growth &amp; Design'
_journal_page_first 4002
_journal_paper_doi 10.1021/cg400666v
_journal_volume 13
_journal_year 2013
_chemical_formula_moiety 'C10 H11 N3 O3 S '
_chemical_formula_sum 'C10 H11 N3 O3 S'
_chemical_formula_weight 253.28
_space_group_IT_number 15
_symmetry_cell_setting monoclinic
_symmetry_Int_Tables_number 15
_symmetry_space_group_name_Hall '-C 2yc'
_symmetry_space_group_name_H-M 'C 1 2/c 1'
_cell_angle_alpha 90.0000
_cell_angle_beta 96.116(6)
_cell_angle_gamma 90.0000
_cell_formula_units_Z 8
_cell_length_a 16.079(6)
_cell_length_b 5.4807(19)
_cell_length_c 25.763(9)
_cell_measurement_reflns_used 3804
_cell_measurement_temperature 293.1
_cell_measurement_theta_max 30.6
_cell_measurement_theta_min 2.4
_cell_volume 2257.4(14)
_computing_cell_refinement CrystalClear
_computing_data_collection CrystalClear
_computing_data_reduction CrystalStructure
_computing_publication_material 'CrystalStructure 3.7.0'
_computing_structure_refinement CRYSTALS
_computing_structure_solution SHELXS97
_diffrn_ambient_temperature 293(2)
_diffrn_detector_area_resol_mean 7.31
_diffrn_measured_fraction_theta_full 0.832
_diffrn_measured_fraction_theta_max 0.832
_diffrn_measurement_device_type 'Rigaku Saturn'
_diffrn_measurement_method \w
_diffrn_radiation_type 'Mo K\a'
_diffrn_radiation_wavelength 0.71070
_diffrn_reflns_av_R_equivalents 0.025
_diffrn_reflns_limit_h_max 11
_diffrn_reflns_limit_h_min -21
_diffrn_reflns_limit_k_max 5
_diffrn_reflns_limit_k_min -7
_diffrn_reflns_limit_l_max 34
_diffrn_reflns_limit_l_min -33
_diffrn_reflns_number 6333
_diffrn_reflns_theta_full 30.55
_diffrn_reflns_theta_max 30.55
_exptl_absorpt_coefficient_mu 0.286
_exptl_absorpt_correction_T_max 0.979
_exptl_absorpt_correction_T_min 0.775
_exptl_absorpt_correction_type multi-scan
_exptl_absorpt_process_details 'Jacobson, R. (1998) Private communication'
_exptl_crystal_colour colorless
_exptl_crystal_density_diffrn 1.490
_exptl_crystal_density_method 'not measured'
_exptl_crystal_description prism
_exptl_crystal_F_000 1056.00
_exptl_crystal_size_max 0.50
_exptl_crystal_size_mid 0.30
_exptl_crystal_size_min 0.15
_refine_diff_density_max 0.32
_refine_diff_density_min -0.27
_refine_ls_extinction_method none
_refine_ls_goodness_of_fit_ref 1.057
_refine_ls_hydrogen_treatment refall
_refine_ls_number_parameters 198
_refine_ls_number_reflns 2032
_refine_ls_R_factor_gt 0.0435
_refine_ls_shift/su_max 0.0037
_refine_ls_structure_factor_coef F
_refine_ls_weighting_details
;
    Chebychev polynomial with 3 parameters (Carruthers & Watkin, 1979)
    367.2160    485.2650    174.0680
;
_refine_ls_weighting_scheme calc
_refine_ls_wR_factor_ref 0.0496
_reflns_number_gt 2009
_reflns_number_total 2875
_reflns_threshold_expression F^2^>2.0\s(F^2^)
_cod_data_source_file cg400666v_si_007.cif
_cod_data_source_block '__BnzSO2NOCH3a'
_cod_original_formula_sum 'C10 H11 N3 O3 S '
_cod_database_code 4508170

loop_
_symmetry_equiv_pos_site_id
_symmetry_equiv_pos_as_xyz
1 +X,+Y,+Z
2 -X,+Y,1/2-Z
3 -X,-Y,-Z
4 +X,-Y,1/2+Z
5 1/2+X,1/2+Y,+Z
6 1/2-X,1/2+Y,1/2-Z
7 1/2-X,1/2-Y,-Z
8 1/2+X,1/2-Y,1/2+Z

loop_
_atom_site_label
_atom_site_type_symbol
_atom_site_fract_x
_atom_site_fract_y
_atom_site_fract_z
_atom_site_U_iso_or_equiv
_atom_site_adp_type
_atom_site_occupancy
_atom_site_symmetry_multiplicity
_atom_site_calc_flag
S1 S 0.94661(3) 0.10905(11) 0.36195(2) 0.04108(14) Uani 1.00 1 d
O1 O 0.99570(11) 0.2082(3) 0.32371(6) 0.0567(5) Uani 1.00 1 d
O2 O 0.96234(10) -0.1343(2) 0.38019(6) 0.0496(4) Uani 1.00 1 d
O3 O 0.85942(13) 0.3818(3) 0.52196(8) 0.0672(6) Uani 1.00 1 d
N1 N 0.96543(12) 0.2928(4) 0.41234(9) 0.0455(5) Uani 1.00 1 d
N2 N 0.58784(13) 0.2048(5) 0.28683(11) 0.0592(7) Uani 1.00 1 d
N3 N 0.89837(17) 0.4661(4) 0.47873(10) 0.0646(7) Uani 1.00 1 d
C1 C 0.84059(12) 0.1346(4) 0.34008(8) 0.0359(5) Uani 1.00 1 d
C2 C 0.81221(14) 0.3397(4) 0.31120(9) 0.0414(5) Uani 1.00 1 d
C3 C 0.72839(14) 0.3627(4) 0.29470(9) 0.0434(6) Uani 1.00 1 d
C4 C 0.67125(13) 0.1844(4) 0.30612(9) 0.0413(5) Uani 1.00 1 d
C5 C 0.70040(14) -0.0184(4) 0.33514(10) 0.0449(6) Uani 1.00 1 d
C6 C 0.78416(13) -0.0425(4) 0.35241(9) 0.0414(6) Uani 1.00 1 d
C7 C 0.92077(13) 0.2691(4) 0.45608(9) 0.0413(5) Uani 1.00 1 d
C8 C 0.89709(16) 0.0567(4) 0.48087(10) 0.0451(6) Uani 1.00 1 d
C9 C 0.85920(14) 0.1362(4) 0.52144(9) 0.0468(6) Uani 1.00 1 d
C10 C 0.8208(2) 0.0127(7) 0.56372(13) 0.0657(10) Uani 1.00 1 d
H1 H 0.9744(16) 0.434(5) 0.4038(10) 0.052(7) Uiso 1.00 1 d
H2 H 0.8507(16) 0.466(5) 0.3037(10) 0.059(7) Uiso 1.00 1 d
H3 H 0.7097(17) 0.490(5) 0.2751(10) 0.061(8) Uiso 1.00 1 d
H22 H 0.555(2) 0.094(6) 0.2985(13) 0.082(11) Uiso 1.00 1 d
H5 H 0.6612(19) -0.139(5) 0.3428(11) 0.069(8) Uiso 1.00 1 d
H6 H 0.8022(15) -0.176(4) 0.3724(9) 0.046(6) Uiso 1.00 1 d
H21 H 0.571(2) 0.357(7) 0.2807(14) 0.091(12) Uiso 1.00 1 d
H8 H 0.9036(16) -0.106(5) 0.4716(10) 0.055(7) Uiso 1.00 1 d
H9 H 0.771(2) 0.072(8) 0.5691(16) 0.113(14) Uiso 1.00 1 d
H10 H 0.813(2) -0.170(9) 0.5585(16) 0.122(15) Uiso 1.00 1 d
H11 H 0.851(2) 0.044(7) 0.5941(15) 0.095(12) Uiso 1.00 1 d

loop_
_atom_site_aniso_label
_atom_site_aniso_U_11
_atom_site_aniso_U_22
_atom_site_aniso_U_33
_atom_site_aniso_U_12
_atom_site_aniso_U_13
_atom_site_aniso_U_23
S1 0.0367(2) 0.0388(2) 0.0490(3) -0.0005(2) 0.0101(2) 0.0014(2)
O1 0.0468(9) 0.0625(11) 0.0642(11) -0.0034(8) 0.0221(8) 0.0070(9)
O2 0.0505(9) 0.0377(8) 0.0615(10) 0.0083(7) 0.0097(7) 0.0029(7)
O3 0.0903(15) 0.0428(10) 0.0728(12) 0.0039(9) 0.0293(11) -0.0119(9)
N1 0.0434(10) 0.0375(10) 0.0550(11) -0.0091(8) 0.0027(8) -0.0003(9)
N2 0.0400(11) 0.0688(17) 0.0687(15) 0.0044(11) 0.0049(10) -0.0005(13)
N3 0.0823(16) 0.0350(11) 0.0806(17) -0.0012(10) 0.0279(13) -0.0055(11)
C1 0.0371(10) 0.0341(10) 0.0370(10) -0.0022(8) 0.0069(7) -0.0017(8)
C2 0.0491(12) 0.0339(11) 0.0415(11) -0.0049(9) 0.0070(9) 0.0033(9)
C3 0.0512(13) 0.0371(11) 0.0415(11) 0.0033(10) 0.0034(9) 0.0038(10)
C4 0.0386(11) 0.0473(13) 0.0390(11) 0.0018(9) 0.0086(8) -0.0068(9)
C5 0.0407(11) 0.0437(13) 0.0516(13) -0.0086(10) 0.0107(10) 0.0012(10)
C6 0.0446(12) 0.0355(11) 0.0452(12) -0.0041(9) 0.0095(9) 0.0047(9)
C7 0.0380(10) 0.0356(11) 0.0492(12) 0.0008(8) -0.0008(9) -0.0028(9)
C8 0.0555(14) 0.0338(12) 0.0460(12) 0.0015(9) 0.0052(10) -0.0023(9)
C9 0.0484(13) 0.0432(13) 0.0480(12) 0.0035(10) 0.0007(10) -0.0032(11)
C10 0.074(2) 0.073(2) 0.0520(17) 0.0041(17) 0.0174(15) 0.0045(15)

loop_
_atom_type_symbol
_atom_type_description
_atom_type_scat_dispersion_real
_atom_type_scat_dispersion_imag
_atom_type_scat_source
C C 0.003 0.002
;
International Tables for Crystallography
(1992, Vol. C, Tables 4.2.6.8 and 6.1.1.4)
;
H H 0.000 0.000
;
International Tables for Crystallography
(1992, Vol. C, Table 6.1.1.4)
;
N N 0.006 0.003
;
International Tables for Crystallography
(1992, Vol. C, Tables 4.2.6.8 and 6.1.1.4)
;
O O 0.011 0.006
;
International Tables for Crystallography
(1992, Vol. C, Tables 4.2.6.8 and 6.1.1.4)
;
S S 0.125 0.123
;
International Tables for Crystallography
(1992, Vol. C, Tables 4.2.6.8 and 6.1.1.4)
;

loop_
_geom_angle_atom_site_label_1
_geom_angle_atom_site_label_2
_geom_angle_atom_site_label_3
_geom_angle
O1 S1 O2 119.29(11)
O1 S1 N1 103.99(11)
O1 S1 C1 109.79(10)
O2 S1 N1 107.51(10)
O2 S1 C1 108.32(10)
N1 S1 C1 107.29(10)
N3 O3 C9 108.67(19)
S1 N1 C7 120.63(16)
O3 N3 C7 104.5(2)
S1 C1 C2 119.30(17)
S1 C1 C6 120.69(16)
C2 C1 C6 119.98(19)
C1 C2 C3 119.5(2)
C2 C3 C4 121.1(2)
N2 C4 C3 120.2(2)
N2 C4 C5 121.0(2)
C3 C4 C5 118.8(2)
C4 C5 C6 120.7(2)
C1 C6 C5 119.9(2)
N1 C7 N3 118.3(2)
N1 C7 C8 129.0(2)
N3 C7 C8 112.6(2)
C7 C8 C9 104.7(2)
O3 C9 C8 109.4(2)
O3 C9 C10 117.0(2)
C8 C9 C10 133.6(2)
S1 N1 H1 112.8(19)
C7 N1 H1 115.0(19)
C4 N2 H22 115(2)
C4 N2 H21 114(2)
H22 N2 H21 121(3)
C1 C2 H2 120.3(15)
C3 C2 H2 120.2(15)
C2 C3 H3 120.4(18)
C4 C3 H3 118.4(18)
C4 C5 H5 118.5(18)
C6 C5 H5 120.8(18)
C1 C6 H6 120.6(15)
C5 C6 H6 119.5(15)
C7 C8 H8 129.4(17)
C9 C8 H8 125.8(17)
C9 C10 H9 114(2)
C9 C10 H10 114(2)
C9 C10 H11 109(2)
H9 C10 H10 107(3)
H9 C10 H11 101(3)
H10 C10 H11 111(3)

loop_
_geom_bond_atom_site_label_1
_geom_bond_atom_site_label_2
_geom_bond_distance
S1 O1 1.4334(19)
S1 O2 1.4278(17)
S1 N1 1.645(2)
S1 C1 1.743(2)
O3 N3 1.412(3)
O3 C9 1.346(3)
N1 C7 1.405(3)
N2 C4 1.384(3)
N3 C7 1.296(3)
C1 C2 1.397(3)
C1 C6 1.388(3)
C2 C3 1.375(3)
C3 C4 1.394(3)
C4 C5 1.393(3)
C5 C6 1.379(3)
C7 C8 1.400(3)
C8 C9 1.338(3)
C9 C10 1.473(4)
N1 H1 0.82(2)
N2 H22 0.88(3)
N2 H21 0.89(4)
C2 H2 0.96(2)
C3 H3 0.89(2)
C5 H5 0.95(3)
C6 H6 0.92(2)
C8 H8 0.93(2)
C10 H9 0.88(4)
C10 H10 1.01(5)
C10 H11 0.89(3)

loop_
_geom_hbond_atom_site_label_D
_geom_hbond_atom_site_label_H
_geom_hbond_atom_site_label_A
_geom_hbond_site_symmetry_A
_geom_hbond_distance_DA
_geom_hbond_distance_DH
_geom_hbond_distance_HA
_geom_hbond_angle_DHA
_geom_hbond_publ_flag
N(1) H(1) O(2) 1_565 3.246(2) 0.82(2) 2.44(2) 165(2) no
N(2) H(22) O(1) 5_445 3.287(3) 0.88(3) 2.44(3) 163(3) no
N(2) H(21) O(1) 5_455 3.318(3) 0.89(4) 2.58(4) 141(3) no

loop_
_geom_torsion_atom_site_label_1
_geom_torsion_atom_site_label_2
_geom_torsion_atom_site_label_3
_geom_torsion_atom_site_label_4
_geom_torsion
O1 S1 N1 C7 173.05(17)
O1 S1 C1 C2 -36.0(2)
O1 S1 C1 C6 145.99(18)
O2 S1 N1 C7 -59.6(2)
O2 S1 C1 C2 -167.79(17)
O2 S1 C1 C6 14.2(2)
N1 S1 C1 C2 76.4(2)
N1 S1 C1 C6 -101.6(2)
C1 S1 N1 C7 56.8(2)
N3 O3 C9 C8 1.1(2)
N3 O3 C9 C10 -179.91(18)
C9 O3 N3 C7 -1.6(2)
S1 N1 C7 N3 -140.8(2)
S1 N1 C7 C8 40.8(3)
O3 N3 C7 N1 -177.08(19)
O3 N3 C7 C8 1.6(2)
S1 C1 C2 C3 -178.80(18)
S1 C1 C6 C5 179.48(18)
C2 C1 C6 C5 1.5(3)
C6 C1 C2 C3 -0.7(3)
C1 C2 C3 C4 -0.3(3)
C2 C3 C4 N2 -176.6(2)
C2 C3 C4 C5 0.5(3)
N2 C4 C5 C6 177.3(2)
C3 C4 C5 C6 0.2(3)
C4 C5 C6 C1 -1.2(3)
N1 C7 C8 C9 177.5(2)
N3 C7 C8 C9 -1.0(2)
C7 C8 C9 O3 -0.1(2)
C7 C8 C9 C10 -178.9(2)
